data_7044256
loop_
_publ_author_name
'Driess, Matthias'
'Luecke, Marcel Philip'
'Porwal, Digvijay'
'Kostenko, Arseni'
'Zhou, Yupeng'
'Yao, Shenglai'
'Keck, Matthias'
'Limberg, Christian'
'Oestreich, Martin'

_publ_section_title
;
 Bis(silylenyl)-substituted ferrocene-stabilized 6-arene iron(0)
 complexes: synthesis, structure and catalytic application
;
_journal_name_full 'Dalton Trans.'
_journal_paper_doi 10.1039/C7DT03301J
_journal_year 2017
_chemical_formula_sum 'C25 H54 B10 Br2 N4 Ni P2'
_chemical_formula_weight 799.29
_chemical_name_systematic
; 
 ? 
;
_space_group_IT_number 14
_symmetry_cell_setting monoclinic
_symmetry_space_group_name_Hall '-P 2ybc'
_symmetry_space_group_name_H-M 'P 1 21/c 1'
_atom_sites_solution_hydrogens geom
_atom_sites_solution_primary direct
_atom_sites_solution_secondary difmap
_audit_block_doi 10.5517/ccdc.csd.cc1m3f5b
_audit_creation_method SHELXL-97
_audit_update_record
;
2016-07-13 deposited with the CCDC.
2017-09-18 downloaded from the CCDC.
;
_cell_angle_alpha 90.00
_cell_angle_beta 92.685(2)
_cell_angle_gamma 90.00
_cell_formula_units_Z 4
_cell_length_a 10.1791(2)
_cell_length_b 32.1548(8)
_cell_length_c 11.3590(2)
_cell_measurement_reflns_used 3135
_cell_measurement_temperature 150(2)
_cell_measurement_theta_max 72.6410
_cell_measurement_theta_min 2.7270
_cell_volume 3713.80(13)
_computing_cell_refinement 'CrysAlisPro 1.171.38.43c (Rigaku OD, 2015)'
_computing_data_collection 'CrysAlisPro 1.171.38.43c (Rigaku OD, 2015)'
_computing_data_reduction 'CrysAlisPro 1.171.38.43c (Rigaku OD, 2015)'
_computing_structure_refinement 'SHELXL-97 (Sheldrick, 1997)'
_computing_structure_solution 'SHELXS-97 (Sheldrick, 1990)'
_diffrn_ambient_temperature 150(2)
_diffrn_measured_fraction_theta_full 1.000
_diffrn_measured_fraction_theta_max 1.000
_diffrn_measurement_device 'four-circle diffractometer'
_diffrn_measurement_device_type 'SuperNova, Single source at offset, Atlas'
_diffrn_radiation_monochromator mirror
_diffrn_radiation_source 'fine-focus sealed tube'
_diffrn_radiation_type CuK\a
_diffrn_radiation_wavelength 1.54184
_diffrn_reflns_av_R_equivalents 0.0632
_diffrn_reflns_av_sigmaI/netI 0.0934
_diffrn_reflns_limit_h_max 11
_diffrn_reflns_limit_h_min -12
_diffrn_reflns_limit_k_max 33
_diffrn_reflns_limit_k_min -38
_diffrn_reflns_limit_l_max 13
_diffrn_reflns_limit_l_min -10
_diffrn_reflns_number 14220
_diffrn_reflns_theta_full 67.50
_diffrn_reflns_theta_max 67.50
_diffrn_reflns_theta_min 2.75
_exptl_absorpt_coefficient_mu 4.255
_exptl_absorpt_correction_T_max 1.00000
_exptl_absorpt_correction_T_min 0.17922
_exptl_absorpt_correction_type multi-scan
_exptl_absorpt_process_details
;
CrysAlisPro 1.171.38.43c (Rigaku Oxford Diffraction, 2015)
Empirical absorption correction using spherical harmonics,
 implemented in SCALE3 ABSPACK scaling algorithm.
;
_exptl_crystal_colour yellow
_exptl_crystal_density_diffrn 1.430
_exptl_crystal_density_method 'not measured'
_exptl_crystal_description plate
_exptl_crystal_F_000 1640
_exptl_crystal_size_max 0.12
_exptl_crystal_size_mid 0.09
_exptl_crystal_size_min 0.02
_refine_diff_density_max 0.531
_refine_diff_density_min -0.615
_refine_diff_density_rms 0.103
_refine_ls_extinction_method none
_refine_ls_goodness_of_fit_ref 0.987
_refine_ls_hydrogen_treatment mixed
_refine_ls_matrix_type full
_refine_ls_number_parameters 406
_refine_ls_number_reflns 6697
_refine_ls_number_restraints 0
_refine_ls_restrained_S_all 0.987
_refine_ls_R_factor_all 0.0750
_refine_ls_R_factor_gt 0.0454
_refine_ls_shift/su_max 0.018
_refine_ls_shift/su_mean 0.000
_refine_ls_structure_factor_coef Fsqd
_refine_ls_weighting_details 'calc w=1/[\s^2^(Fo^2^)+(0.0273P)^2^+0.0000P] where P=(Fo^2^+2Fc^2^)/3'
_refine_ls_weighting_scheme calc
_refine_ls_wR_factor_gt 0.0920
_refine_ls_wR_factor_ref 0.1067
_reflns_number_gt 4789
_reflns_number_total 6697
_reflns_threshold_expression >2sigma(I)
_cod_data_source_file c7dt03301j2.cif
_cod_data_source_block NPCCNPNiBr2
_cod_original_sg_symbol_H-M p21/c
_cod_database_code 7044256

loop_
_symmetry_equiv_pos_as_xyz
'x, y, z'
'-x, y+1/2, -z+1/2'
'-x, -y, -z'
'x, -y-1/2, z-1/2'

loop_
_atom_site_label
_atom_site_type_symbol
_atom_site_fract_x
_atom_site_fract_y
_atom_site_fract_z
_atom_site_U_iso_or_equiv
_atom_site_adp_type
_atom_site_occupancy
_atom_site_symmetry_multiplicity
_atom_site_calc_flag
_atom_site_refinement_flags
Br1 Br 0.34654(5) 0.203701(17) 0.90451(4) 0.02545(12) Uani 1 1 d .
Ni1 Ni 0.30004(7) 0.16825(2) 1.07733(6) 0.01641(16) Uani 1 1 d .
P1 P 0.50581(10) 0.15390(4) 1.09083(8) 0.0139(2) Uani 1 1 d .
N1 N 0.5846(4) 0.13032(12) 0.9854(3) 0.0189(8) Uani 1 1 d .
C1 C 0.5374(4) 0.11846(14) 1.2225(3) 0.0177(9) Uani 1 1 d .
B1 B 0.4778(5) 0.06902(17) 1.2093(4) 0.0199(10) Uani 1 1 d .
H1 H 0.4333 0.0555 1.1257 0.024 Uiso 1 1 calc R
C24 C 0.1369(6) 0.1082(2) 0.7400(5) 0.0421(14) Uani 1 1 d .
H24 H 0.1973 0.1285 0.7705 0.050 Uiso 1 1 calc R
Br2 Br 0.08191(5) 0.188916(18) 1.06677(4) 0.03185(14) Uani 1 1 d .
P2 P 0.24783(10) 0.13012(4) 1.22386(8) 0.0151(2) Uani 1 1 d .
N2 N 0.6092(3) 0.19257(12) 1.1092(3) 0.0172(7) Uani 1 1 d .
C2 C 0.4044(4) 0.10578(15) 1.2908(3) 0.0183(9) Uani 1 1 d .
B2 B 0.5103(4) 0.14123(17) 1.3553(4) 0.0179(10) Uani 1 1 d .
H2 H 0.4868 0.1750 1.3673 0.021 Uiso 1 1 calc R
N3 N 0.1503(3) 0.09005(12) 1.1960(3) 0.0178(8) Uani 1 1 d .
C3 C 0.7007(5) 0.15390(16) 0.9529(4) 0.0247(10) Uani 1 1 d .
H3A H 0.6814 0.1696 0.8792 0.030 Uiso 1 1 calc R
H3B H 0.7752 0.1348 0.9405 0.030 Uiso 1 1 calc R
B3 B 0.6502(5) 0.07931(17) 1.2291(4) 0.0199(10) Uani 1 1 d .
H3 H 0.7208 0.0723 1.1590 0.024 Uiso 1 1 calc R
N4 N 0.1700(4) 0.14745(12) 1.3370(3) 0.0195(8) Uani 1 1 d .
C4 C 0.7350(4) 0.18370(16) 1.0544(4) 0.0226(10) Uani 1 1 d .
H4A H 0.7983 0.1707 1.1120 0.027 Uiso 1 1 calc R
H4B H 0.7742 0.2096 1.0247 0.027 Uiso 1 1 calc R
B4 B 0.6693(5) 0.12389(17) 1.3192(4) 0.0187(10) Uani 1 1 d .
H4 H 0.7523 0.1462 1.3081 0.022 Uiso 1 1 calc R
C5 C 0.5852(4) 0.23220(15) 1.1702(4) 0.0224(10) Uani 1 1 d .
H5 H 0.4960 0.2307 1.2033 0.027 Uiso 1 1 calc R
B5 B 0.4366(5) 0.10156(17) 1.4404(4) 0.0206(11) Uani 1 1 d .
H5A H 0.3654 0.1091 1.5096 0.025 Uiso 1 1 calc R
C6 C 0.5867(6) 0.26931(17) 1.0862(4) 0.0348(12) Uani 1 1 d .
H6A H 0.6757 0.2732 1.0589 0.052 Uiso 1 1 calc R
H6B H 0.5594 0.2944 1.1275 0.052 Uiso 1 1 calc R
H6C H 0.5258 0.2641 1.0184 0.052 Uiso 1 1 calc R
B6 B 0.4164(5) 0.05683(17) 1.3492(4) 0.0211(11) Uani 1 1 d .
H6 H 0.3319 0.0350 1.3587 0.025 Uiso 1 1 calc R
C7 C 0.6858(6) 0.23929(17) 1.2729(4) 0.0347(12) Uani 1 1 d .
H7A H 0.6852 0.2155 1.3266 0.052 Uiso 1 1 calc R
H7B H 0.6630 0.2646 1.3154 0.052 Uiso 1 1 calc R
H7C H 0.7737 0.2424 1.2422 0.052 Uiso 1 1 calc R
B7 B 0.5748(5) 0.03940(18) 1.3116(4) 0.0217(11) Uani 1 1 d .
H7 H 0.5959 0.0057 1.2962 0.026 Uiso 1 1 calc R
C8 C 0.5248(5) 0.09990(16) 0.9006(3) 0.0241(10) Uani 1 1 d .
H8 H 0.4328 0.0943 0.9236 0.029 Uiso 1 1 calc R
B8 B 0.6081(5) 0.11241(17) 1.4598(4) 0.0198(10) Uani 1 1 d .
H8A H 0.6513 0.1270 1.5423 0.024 Uiso 1 1 calc R
C9 C 0.5996(6) 0.05898(17) 0.9051(4) 0.0338(12) Uani 1 1 d .
H9A H 0.6913 0.0639 0.8864 0.051 Uiso 1 1 calc R
H9B H 0.5591 0.0396 0.8474 0.051 Uiso 1 1 calc R
H9C H 0.5966 0.0470 0.9842 0.051 Uiso 1 1 calc R
B9 B 0.5490(5) 0.05986(18) 1.4557(4) 0.0223(11) Uani 1 1 d .
H9 H 0.5534 0.0396 1.5361 0.027 Uiso 1 1 calc R
C10 C 0.5186(5) 0.11644(18) 0.7749(4) 0.0308(12) Uani 1 1 d .
H10A H 0.4701 0.1428 0.7719 0.046 Uiso 1 1 calc R
H10B H 0.4736 0.0962 0.7227 0.046 Uiso 1 1 calc R
H10C H 0.6080 0.1210 0.7492 0.046 Uiso 1 1 calc R
B10 B 0.6937(5) 0.07344(18) 1.3814(4) 0.0213(11) Uani 1 1 d .
H10 H 0.7931 0.0620 1.4130 0.026 Uiso 1 1 calc R
C11 C 0.0419(5) 0.08811(17) 1.2767(4) 0.0295(11) Uani 1 1 d .
H11A H 0.0267 0.0591 1.3017 0.035 Uiso 1 1 calc R
H11B H -0.0402 0.0990 1.2380 0.035 Uiso 1 1 calc R
C12 C 0.0838(5) 0.11479(16) 1.3817(4) 0.0265(10) Uani 1 1 d .
H12A H 0.0061 0.1273 1.4170 0.032 Uiso 1 1 calc R
H12B H 0.1319 0.0979 1.4424 0.032 Uiso 1 1 calc R
C13 C 0.0316(6) 0.2091(2) 1.3785(5) 0.0443(15) Uani 1 1 d .
H13A H -0.0093 0.2044 1.2998 0.066 Uiso 1 1 calc R
H13B H 0.0374 0.2391 1.3937 0.066 Uiso 1 1 calc R
H13C H -0.0217 0.1960 1.4377 0.066 Uiso 1 1 calc R
C14 C 0.1709(5) 0.19017(16) 1.3851(4) 0.0253(10) Uani 1 1 d .
H14 H 0.2276 0.2076 1.3352 0.030 Uiso 1 1 calc R
C15 C 0.2287(5) 0.19188(17) 1.5117(4) 0.0289(11) Uani 1 1 d .
H15A H 0.1801 0.1728 1.5610 0.043 Uiso 1 1 calc R
H15B H 0.2216 0.2203 1.5421 0.043 Uiso 1 1 calc R
H15C H 0.3214 0.1836 1.5130 0.043 Uiso 1 1 calc R
C16 C 0.1583(5) 0.02214(16) 1.0928(4) 0.0338(12) Uani 1 1 d .
H16A H 0.2429 0.0170 1.1350 0.051 Uiso 1 1 calc R
H16B H 0.1587 0.0095 1.0144 0.051 Uiso 1 1 calc R
H16C H 0.0875 0.0099 1.1370 0.051 Uiso 1 1 calc R
C17 C 0.1361(4) 0.06871(15) 1.0805(3) 0.0209(9) Uani 1 1 d .
H17 H 0.2056 0.0799 1.0298 0.025 Uiso 1 1 calc R
C18 C 0.0032(5) 0.07748(18) 1.0180(4) 0.0310(12) Uani 1 1 d .
H18A H -0.0667 0.0649 1.0626 0.046 Uiso 1 1 calc R
H18B H 0.0015 0.0656 0.9386 0.046 Uiso 1 1 calc R
H18C H -0.0106 0.1076 1.0127 0.046 Uiso 1 1 calc R
C19 C 0.0943(7) 0.0382(2) 1.6778(5) 0.0543(17) Uani 1 1 d .
H19 H 0.1250 0.0106 1.6671 0.065 Uiso 1 1 calc R
C20 C -0.0342(7) 0.0479(2) 1.6489(5) 0.0528(17) Uani 1 1 d .
H20 H -0.0922 0.0275 1.6155 0.063 Uiso 1 1 calc R
C21 C -0.0786(6) 0.0880(2) 1.6687(4) 0.0461(16) Uani 1 1 d .
H21 H -0.1686 0.0945 1.6518 0.055 Uiso 1 1 calc R
C22 C -0.0404(8) 0.1629(2) 0.7332(5) 0.0578(19) Uani 1 1 d .
H22A H -0.0579 0.1666 0.8166 0.087 Uiso 1 1 calc R
H22B H -0.1213 0.1678 0.6851 0.087 Uiso 1 1 calc R
H22C H 0.0273 0.1826 0.7108 0.087 Uiso 1 1 calc R
C23 C 0.0067(6) 0.1193(2) 0.7135(4) 0.0377(14) Uani 1 1 d .
C25 C 0.1787(6) 0.0681(2) 0.7223(6) 0.0500(16) Uani 1 1 d .
H25 H 0.2677 0.0610 0.7414 0.060 Uiso 1 1 calc R

loop_
_atom_site_aniso_label
_atom_site_aniso_U_11
_atom_site_aniso_U_22
_atom_site_aniso_U_33
_atom_site_aniso_U_23
_atom_site_aniso_U_13
_atom_site_aniso_U_12
Br1 0.0245(2) 0.0316(3) 0.0203(2) 0.00910(19) 0.00084(16) 0.0027(2)
Ni1 0.0134(3) 0.0188(4) 0.0169(3) 0.0032(3) -0.0003(3) 0.0011(3)
P1 0.0139(5) 0.0168(6) 0.0110(4) 0.0008(4) 0.0007(3) 0.0003(4)
N1 0.0212(18) 0.022(2) 0.0139(15) -0.0007(14) 0.0054(13) -0.0004(16)
C1 0.018(2) 0.021(3) 0.0149(18) 0.0020(17) 0.0015(15) -0.0005(18)
B1 0.025(3) 0.016(3) 0.019(2) -0.0008(19) 0.0002(18) -0.001(2)
C24 0.033(3) 0.054(4) 0.039(3) 0.003(3) -0.001(2) -0.002(3)
Br2 0.0154(2) 0.0366(3) 0.0436(3) 0.0185(2) 0.00214(18) 0.0040(2)
P2 0.0134(5) 0.0162(6) 0.0158(4) 0.0006(4) 0.0017(4) -0.0005(4)
N2 0.0144(17) 0.015(2) 0.0220(16) -0.0023(14) 0.0031(13) -0.0033(15)
C2 0.017(2) 0.020(3) 0.0179(19) -0.0001(17) -0.0001(15) -0.0017(18)
B2 0.014(2) 0.023(3) 0.016(2) -0.0005(19) -0.0023(16) -0.003(2)
N3 0.0168(17) 0.019(2) 0.0177(16) -0.0028(14) 0.0038(13) -0.0039(15)
C3 0.026(2) 0.027(3) 0.022(2) 0.0012(19) 0.0083(17) -0.001(2)
B3 0.015(2) 0.024(3) 0.020(2) 0.003(2) -0.0031(17) -0.001(2)
N4 0.0204(18) 0.017(2) 0.0211(16) 0.0003(15) 0.0047(14) -0.0044(16)
C4 0.016(2) 0.029(3) 0.024(2) -0.0004(19) 0.0057(16) -0.0025(19)
B4 0.017(2) 0.023(3) 0.016(2) 0.0017(19) -0.0003(17) -0.001(2)
C5 0.022(2) 0.021(3) 0.024(2) -0.0019(18) 0.0026(17) 0.0004(19)
B5 0.024(3) 0.021(3) 0.017(2) 0.0044(19) -0.0013(18) -0.004(2)
C6 0.041(3) 0.025(3) 0.038(3) 0.003(2) -0.003(2) -0.002(2)
B6 0.027(3) 0.016(3) 0.021(2) 0.0053(19) 0.0053(19) 0.000(2)
C7 0.047(3) 0.028(3) 0.029(2) -0.006(2) -0.008(2) -0.012(3)
B7 0.024(3) 0.018(3) 0.023(2) 0.005(2) -0.0037(19) -0.002(2)
C8 0.027(2) 0.030(3) 0.0149(19) -0.0019(18) 0.0014(17) -0.002(2)
B8 0.021(2) 0.022(3) 0.015(2) 0.0032(19) -0.0041(18) 0.002(2)
C9 0.047(3) 0.030(3) 0.024(2) -0.008(2) 0.003(2) 0.005(2)
B9 0.024(3) 0.025(3) 0.018(2) 0.008(2) 0.0001(18) 0.003(2)
C10 0.036(3) 0.042(3) 0.014(2) -0.004(2) 0.0012(18) 0.009(2)
B10 0.018(2) 0.027(3) 0.018(2) 0.001(2) -0.0033(18) 0.002(2)
C11 0.026(2) 0.034(3) 0.030(2) -0.007(2) 0.0102(19) -0.010(2)
C12 0.027(2) 0.025(3) 0.029(2) -0.005(2) 0.0146(18) -0.004(2)
C13 0.037(3) 0.046(4) 0.048(3) -0.020(3) -0.011(2) 0.018(3)
C14 0.027(2) 0.022(3) 0.027(2) -0.0053(19) -0.0013(18) 0.000(2)
C15 0.034(3) 0.029(3) 0.025(2) -0.006(2) 0.0066(19) -0.003(2)
C16 0.035(3) 0.021(3) 0.044(3) -0.011(2) -0.009(2) 0.001(2)
C17 0.022(2) 0.021(3) 0.0197(19) -0.0058(17) -0.0033(16) -0.0034(19)
C18 0.028(3) 0.038(3) 0.026(2) -0.004(2) -0.0062(19) -0.003(2)
C19 0.062(4) 0.046(4) 0.055(4) 0.008(3) 0.000(3) 0.001(3)
C20 0.053(4) 0.060(5) 0.044(3) 0.009(3) -0.012(3) -0.012(4)
C21 0.031(3) 0.076(5) 0.031(3) 0.016(3) -0.003(2) -0.001(3)
C22 0.071(5) 0.064(5) 0.041(3) 0.014(3) 0.026(3) 0.022(4)
C23 0.041(3) 0.052(4) 0.022(2) 0.015(2) 0.010(2) 0.003(3)
C25 0.031(3) 0.050(4) 0.069(4) 0.008(3) -0.001(3) 0.000(3)

loop_
_atom_type_symbol
_atom_type_description
_atom_type_scat_dispersion_real
_atom_type_scat_dispersion_imag
_atom_type_scat_source
C C 0.0181 0.0091 'International Tables Vol C Tables 4.2.6.8 and 6.1.1.4'
H H 0.0000 0.0000 'International Tables Vol C Tables 4.2.6.8 and 6.1.1.4'
N N 0.0311 0.0180 'International Tables Vol C Tables 4.2.6.8 and 6.1.1.4'
P P 0.2955 0.4335 'International Tables Vol C Tables 4.2.6.8 and 6.1.1.4'
Ni Ni -3.0029 0.5091 'International Tables Vol C Tables 4.2.6.8 and 6.1.1.4'
Br Br -0.6763 1.2805 'International Tables Vol C Tables 4.2.6.8 and 6.1.1.4'
B B 0.0090 0.0039 'International Tables Vol C Tables 4.2.6.8 and 6.1.1.4'

loop_
_citation_id
_citation_doi
_citation_year
1 10.1002/anie.201606979 2016

loop_
_geom_angle_atom_site_label_1
_geom_angle_atom_site_label_2
_geom_angle_atom_site_label_3
_geom_angle
_geom_angle_site_symmetry_1
_geom_angle_site_symmetry_3
P1 Ni1 P2 95.61(5) . .
P1 Ni1 Br2 175.63(5) . .
P2 Ni1 Br2 86.14(4) . .
P1 Ni1 Br1 85.95(4) . .
P2 Ni1 Br1 173.51(5) . .
Br2 Ni1 Br1 92.75(3) . .
N2 P1 N1 96.31(18) . .
N2 P1 C1 105.76(18) . .
N1 P1 C1 103.02(19) . .
N2 P1 Ni1 117.79(14) . .
N1 P1 Ni1 123.48(13) . .
C1 P1 Ni1 108.35(14) . .
C3 N1 C8 119.2(3) . .
C3 N1 P1 111.6(3) . .
C8 N1 P1 125.0(3) . .
C2 C1 B3 111.4(3) . .
C2 C1 B4 111.3(3) . .
B3 C1 B4 62.5(3) . .
C2 C1 B1 60.8(3) . .
B3 C1 B1 63.3(3) . .
B4 C1 B1 114.8(4) . .
C2 C1 B2 61.3(3) . .
B3 C1 B2 114.5(3) . .
B4 C1 B2 62.8(3) . .
B1 C1 B2 113.9(3) . .
C2 C1 P1 114.1(3) . .
B3 C1 P1 124.6(3) . .
B4 C1 P1 123.1(3) . .
B1 C1 P1 116.4(3) . .
B2 C1 P1 114.2(3) . .
C2 B1 C1 57.7(3) . .
C2 B1 B7 105.3(3) . .
C1 B1 B7 105.0(3) . .
C2 B1 B6 58.9(3) . .
C1 B1 B6 105.4(3) . .
B7 B1 B6 60.2(3) . .
C2 B1 B3 104.9(3) . .
C1 B1 B3 58.3(3) . .
B7 B1 B3 60.2(3) . .
B6 B1 B3 108.2(3) . .
C25 C24 C23 120.4(6) . .
N4 P2 N3 96.17(18) . .
N4 P2 C2 104.68(18) . .
N3 P2 C2 103.9(2) . .
N4 P2 Ni1 123.95(15) . .
N3 P2 Ni1 117.70(13) . .
C2 P2 Ni1 108.09(14) . .
C5 N2 C4 122.0(4) . .
C5 N2 P1 126.6(3) . .
C4 N2 P1 111.4(3) . .
C1 C2 B1 61.4(3) . .
C1 C2 B2 61.3(3) . .
B1 C2 B2 114.4(3) . .
C1 C2 B6 111.5(3) . .
B1 C2 B6 63.0(3) . .
B2 C2 B6 114.5(3) . .
C1 C2 B5 111.3(3) . .
B1 C2 B5 114.5(4) . .
B2 C2 B5 62.7(3) . .
B6 C2 B5 62.4(3) . .
C1 C2 P2 113.8(3) . .
B1 C2 P2 116.8(3) . .
B2 C2 P2 113.4(3) . .
B6 C2 P2 125.2(3) . .
B5 C2 P2 123.0(3) . .
C2 B2 C1 57.4(2) . .
C2 B2 B8 105.1(4) . .
C1 B2 B8 104.9(4) . .
C2 B2 B4 104.7(3) . .
C1 B2 B4 58.4(2) . .
B8 B2 B4 60.1(3) . .
C2 B2 B5 58.9(3) . .
C1 B2 B5 105.1(4) . .
B8 B2 B5 60.1(3) . .
B4 B2 B5 108.1(4) . .
C11 N3 C17 119.2(4) . .
C11 N3 P2 112.1(3) . .
C17 N3 P2 124.4(3) . .
N1 C3 C4 107.0(3) . .
C1 B3 B4 58.8(3) . .
C1 B3 B10 104.9(3) . .
B4 B3 B10 60.4(3) . .
C1 B3 B7 104.4(3) . .
B4 B3 B7 108.5(3) . .
B10 B3 B7 60.3(3) . .
C1 B3 B1 58.4(3) . .
B4 B3 B1 107.7(4) . .
B10 B3 B1 107.5(3) . .
B7 B3 B1 59.3(3) . .
C12 N4 C14 121.9(4) . .
C12 N4 P2 110.2(3) . .
C14 N4 P2 127.7(3) . .
N2 C4 C3 105.5(3) . .
C1 B4 B3 58.8(3) . .
C1 B4 B2 58.8(2) . .
B3 B4 B2 108.1(3) . .
C1 B4 B8 105.0(3) . .
B3 B4 B8 108.5(4) . .
B2 B4 B8 59.8(3) . .
C1 B4 B10 104.7(4) . .
B3 B4 B10 60.1(3) . .
B2 B4 B10 107.8(3) . .
B8 B4 B10 60.2(3) . .
N2 C5 C6 112.0(4) . .
N2 C5 C7 111.5(4) . .
C6 C5 C7 109.4(4) . .
C2 B5 B9 104.5(3) . .
C2 B5 B6 58.5(3) . .
B9 B5 B6 60.0(3) . .
C2 B5 B8 104.3(3) . .
B9 B5 B8 60.7(3) . .
B6 B5 B8 108.4(4) . .
C2 B5 B2 58.3(2) . .
B9 B5 B2 108.0(4) . .
B6 B5 B2 107.6(3) . .
B8 B5 B2 59.6(3) . .
C2 B6 B9 104.6(4) . .
C2 B6 B5 59.1(3) . .
B9 B6 B5 59.6(3) . .
C2 B6 B7 104.2(3) . .
B9 B6 B7 60.7(3) . .
B5 B6 B7 108.2(4) . .
C2 B6 B1 58.1(3) . .
B9 B6 B1 108.0(4) . .
B5 B6 B1 107.8(4) . .
B7 B6 B1 59.6(3) . .
B1 B7 B6 60.2(3) . .
B1 B7 B3 60.5(3) . .
B6 B7 B3 108.5(4) . .
B1 B7 B10 107.9(4) . .
B6 B7 B10 107.6(4) . .
B3 B7 B10 59.6(3) . .
B1 B7 B9 107.5(4) . .
B6 B7 B9 59.5(3) . .
B3 B7 B9 107.5(4) . .
B10 B7 B9 59.8(3) . .
N1 C8 C9 111.1(4) . .
N1 C8 C10 112.1(4) . .
C9 C8 C10 109.4(4) . .
B2 B8 B4 60.1(3) . .
B2 B8 B5 60.3(3) . .
B4 B8 B5 108.2(3) . .
B2 B8 B10 107.7(3) . .
B4 B8 B10 60.0(3) . .
B5 B8 B10 107.4(4) . .
B2 B8 B9 107.3(3) . .
B4 B8 B9 107.7(4) . .
B5 B8 B9 59.2(3) . .
B10 B8 B9 59.8(3) . .
B5 B9 B6 60.3(3) . .
B5 B9 B10 108.2(4) . .
B6 B9 B10 108.0(3) . .
B5 B9 B8 60.1(3) . .
B6 B9 B8 108.2(4) . .
B10 B9 B8 59.9(3) . .
B5 B9 B7 108.1(3) . .
B6 B9 B7 59.8(3) . .
B10 B9 B7 60.0(3) . .
B8 B9 B7 107.8(3) . .
B3 B10 B4 59.5(3) . .
B3 B10 B9 108.3(3) . .
B4 B10 B9 107.9(4) . .
B3 B10 B8 107.8(4) . .
B4 B10 B8 59.8(3) . .
B9 B10 B8 60.3(3) . .
B3 B10 B7 60.0(3) . .
B4 B10 B7 107.6(3) . .
B9 B10 B7 60.3(3) . .
B8 B10 B7 108.3(4) . .
N3 C11 C12 105.9(4) . .
N4 C12 C11 106.5(4) . .
N4 C14 C15 112.1(4) . .
N4 C14 C13 111.1(4) . .
C15 C14 C13 110.1(4) . .
N3 C17 C16 111.5(4) . .
N3 C17 C18 112.0(4) . .
C16 C17 C18 110.5(4) . .
C20 C19 C25 120.2(7) . 1_556
C19 C20 C21 119.3(7) . .
C20 C21 C23 121.4(6) . 1_556
C24 C23 C21 117.4(6) . 1_554
C24 C23 C22 120.9(6) . .
C21 C23 C22 121.7(6) 1_554 .
C19 C25 C24 121.3(6) 1_554 .

loop_
_geom_bond_atom_site_label_1
_geom_bond_atom_site_label_2
_geom_bond_distance
_geom_bond_site_symmetry_2
Br1 Ni1 2.3375(8) .
Ni1 P1 2.1432(12) .
Ni1 P2 2.1539(12) .
Ni1 Br2 2.3154(8) .
P1 N2 1.636(4) .
P1 N1 1.656(3) .
P1 C1 1.896(4) .
N1 C3 1.466(6) .
N1 C8 1.484(6) .
C1 C2 1.642(6) .
C1 B3 1.703(7) .
C1 B4 1.703(6) .
C1 B1 1.706(7) .
C1 B2 1.711(6) .
B1 C2 1.696(7) .
B1 B7 1.768(7) .
B1 B6 1.779(6) .
B1 B3 1.789(7) .
C24 C25 1.376(9) .
C24 C23 1.392(8) .
P2 N4 1.638(4) .
P2 N3 1.648(4) .
P2 C2 1.902(4) .
N2 C5 1.476(6) .
N2 C4 1.478(5) .
C2 B2 1.710(6) .
C2 B6 1.711(7) .
C2 B5 1.721(6) .
B2 B8 1.774(6) .
B2 B4 1.778(7) .
B2 B5 1.787(7) .
N3 C11 1.469(5) .
N3 C17 1.482(5) .
C3 C4 1.526(6) .
B3 B4 1.767(7) .
B3 B10 1.776(6) .
B3 B7 1.784(7) .
N4 C12 1.474(6) .
N4 C14 1.478(6) .
B4 B8 1.780(6) .
B4 B10 1.782(8) .
C5 C6 1.528(7) .
C5 C7 1.533(6) .
B5 B9 1.766(7) .
B5 B6 1.778(7) .
B5 B8 1.784(7) .
B6 B9 1.773(7) .
B6 B7 1.779(7) .
B7 B10 1.789(7) .
B7 B9 1.795(7) .
C8 C9 1.520(7) .
C8 C10 1.522(6) .
B8 B10 1.787(7) .
B8 B9 1.793(8) .
B9 B10 1.785(7) .
C11 C12 1.514(6) .
C13 C14 1.541(7) .
C14 C15 1.529(6) .
C16 C17 1.520(7) .
C17 C18 1.524(6) .
C19 C20 1.370(10) .
C19 C25 1.370(10) 1_556
C20 C21 1.388(10) .
C21 C23 1.408(9) 1_556
C22 C23 1.501(9) .
C23 C21 1.408(9) 1_554
C25 C19 1.370(10) 1_554
